data_4335287
loop_
_publ_author_name
'Xinsong Lin'
'Arthur Mar'

_publ_contact_author_address
; Department of Chemistry
  University of Alberta
  Edmonton, AB
  Canada  T6G 2G2
;
_publ_contact_author_email arthur.mar@ualberta.ca
_publ_contact_author_fax '(780) 492-8231'
_publ_contact_author_name 'Dr. Arthur Mar'
_publ_contact_author_phone '(780) 492-5592'
_publ_section_title
;
 Homologous Series of Rare-Earth Zinc Arsenides REZn2-xAs2.n(REAs) (RE=
 La-Nd, Sm;n= 3, 4, 5, 6)
;
_journal_name_full 'Inorganic Chemistry'
_journal_page_first 7261
_journal_page_last 7270
_journal_paper_doi 10.1021/ic400933v
_journal_volume 52
_journal_year 2013
_chemical_formula_structural 'Nd6 Zn1.67 As6.83'
_chemical_formula_sum 'As6.83 Nd6 Zn1.67'
_chemical_formula_weight 1486.34
_chemical_name_common 'neodymium zinc arsenide (6/1.7/6.8)'
_chemical_name_systematic 'neodymium zinc arsenide (6/1.7/6.8)'
_space_group_IT_number 166
_symmetry_cell_setting trigonal
_symmetry_space_group_name_Hall '-R 3 2"'
_symmetry_space_group_name_H-M 'R -3 m :H'
_atom_sites_solution_primary direct
_atom_sites_solution_secondary difmap
_audit_creation_method SHELXL-97
_cell_angle_alpha 90.00
_cell_angle_beta 90.00
_cell_angle_gamma 120.00
_cell_formula_units_Z 3
_cell_length_a 4.2283(14)
_cell_length_b 4.2283(14)
_cell_length_c 72.58(2)
_cell_measurement_reflns_used 528
_cell_measurement_temperature 296(2)
_cell_measurement_theta_max 26.41
_cell_measurement_theta_min 5.90
_cell_volume 1123.8(6)
_computing_cell_refinement 'Bruker SAINT 7.68A (Bruker, 2009)'
_computing_data_collection 'Bruker SMART 5.054 (Bruker, 1999)'
_computing_data_reduction 'Bruker SAINT 7.68A'
_computing_molecular_graphics 'ATOMS 5.1 (Dowty, 1999)'
_computing_publication_material 'Bruker SHELXTL 6.12'
_computing_structure_refinement 'Bruker SHELXTL 6.12'
_computing_structure_solution 'Bruker SHELXTL 6.12'
_diffrn_ambient_temperature 296(2)
_diffrn_measured_fraction_theta_full 0.988
_diffrn_measured_fraction_theta_max 0.988
_diffrn_measurement_device_type 'Bruker PLATFORM/SMART APEX II CCD'
_diffrn_measurement_method '\f and \w scans'
_diffrn_radiation_monochromator graphite
_diffrn_radiation_source 'fine-focus sealed tube'
_diffrn_radiation_type MoK\a
_diffrn_radiation_wavelength 0.71073
_diffrn_reflns_av_R_equivalents 0.1055
_diffrn_reflns_av_sigmaI/netI 0.0639
_diffrn_reflns_limit_h_max 6
_diffrn_reflns_limit_h_min -6
_diffrn_reflns_limit_k_max 6
_diffrn_reflns_limit_k_min -6
_diffrn_reflns_limit_l_max 109
_diffrn_reflns_limit_l_min -109
_diffrn_reflns_number 5276
_diffrn_reflns_theta_full 33.23
_diffrn_reflns_theta_max 33.23
_diffrn_reflns_theta_min 1.68
_exptl_absorpt_coefficient_mu 37.942
_exptl_absorpt_correction_T_max 0.5063
_exptl_absorpt_correction_T_min 0.3282
_exptl_absorpt_correction_type numerical
_exptl_absorpt_process_details 'Bruker SHELXTL 6.12 (Sheldrick, 2001)'
_exptl_crystal_colour black
_exptl_crystal_density_diffrn 6.588
_exptl_crystal_description irregular
_exptl_crystal_F_000 1906
_exptl_crystal_size_max 0.03
_exptl_crystal_size_mid 0.03
_exptl_crystal_size_min 0.02
_refine_diff_density_max 9.494
_refine_diff_density_min -4.123
_refine_diff_density_rms 0.645
_refine_ls_extinction_method none
_refine_ls_goodness_of_fit_ref 1.019
_refine_ls_matrix_type full
_refine_ls_number_parameters 26
_refine_ls_number_reflns 658
_refine_ls_number_restraints 0
_refine_ls_restrained_S_all 1.019
_refine_ls_R_factor_all 0.1025
_refine_ls_R_factor_gt 0.0521
_refine_ls_shift/su_max 0.001
_refine_ls_shift/su_mean 0.000
_refine_ls_structure_factor_coef Fsqd
_refine_ls_weighting_details 'calc w=1/[\s^2^(Fo^2^)+(0.0698P)^2^+21.4184P] where P=(Fo^2^+2Fc^2^)/3'
_refine_ls_weighting_scheme calc
_refine_ls_wR_factor_gt 0.1313
_refine_ls_wR_factor_ref 0.1581
_reflns_number_gt 358
_reflns_number_total 658
_reflns_threshold_expression I>2\s(I)
_cod_data_source_file ic400933v_si_002_8.cif
_cod_data_source_block nd6zn1.7as6.8
_cod_original_sg_symbol_H-M 'R -3 m'
_cod_database_code 4335287

loop_
_symmetry_equiv_pos_as_xyz
'x, y, z'
'-y, x-y, z'
'-x+y, -x, z'
'y, x, -z'
'x-y, -y, -z'
'-x, -x+y, -z'
'x+2/3, y+1/3, z+1/3'
'-y+2/3, x-y+1/3, z+1/3'
'-x+y+2/3, -x+1/3, z+1/3'
'y+2/3, x+1/3, -z+1/3'
'x-y+2/3, -y+1/3, -z+1/3'
'-x+2/3, -x+y+1/3, -z+1/3'
'x+1/3, y+2/3, z+2/3'
'-y+1/3, x-y+2/3, z+2/3'
'-x+y+1/3, -x+2/3, z+2/3'
'y+1/3, x+2/3, -z+2/3'
'x-y+1/3, -y+2/3, -z+2/3'
'-x+1/3, -x+y+2/3, -z+2/3'
'-x, -y, -z'
'y, -x+y, -z'
'x-y, x, -z'
'-y, -x, z'
'-x+y, y, z'
'x, x-y, z'
'-x+2/3, -y+1/3, -z+1/3'
'y+2/3, -x+y+1/3, -z+1/3'
'x-y+2/3, x+1/3, -z+1/3'
'-y+2/3, -x+1/3, z+1/3'
'-x+y+2/3, y+1/3, z+1/3'
'x+2/3, x-y+1/3, z+1/3'
'-x+1/3, -y+2/3, -z+2/3'
'y+1/3, -x+y+2/3, -z+2/3'
'x-y+1/3, x+2/3, -z+2/3'
'-y+1/3, -x+2/3, z+2/3'
'-x+y+1/3, y+2/3, z+2/3'
'x+1/3, x-y+2/3, z+2/3'

loop_
_atom_site_label
_atom_site_type_symbol
_atom_site_fract_x
_atom_site_fract_y
_atom_site_fract_z
_atom_site_U_iso_or_equiv
_atom_site_adp_type
_atom_site_occupancy
_atom_site_symmetry_multiplicity
_atom_site_calc_flag
_atom_site_refinement_flags
Nd1 Nd 0.0000 0.0000 0.071253(17) 0.0139(3) Uani 1 6 d S
Nd2 Nd 0.0000 0.0000 0.309604(17) 0.0134(3) Uani 1 6 d S
Nd3 Nd 0.0000 0.0000 0.452222(19) 0.0190(4) Uani 1 6 d S
Zn1 Zn 0.0000 0.0000 0.17918(6) 0.0238(14) Uiso 0.740(12) 6 d SP
Zn2 Zn 0.0000 0.0000 0.1671(6) 0.024(2) Uiso 0.086(6) 6 d SP
As1 As 0.0000 0.0000 0.14380(4) 0.0137(7) Uani 0.914(6) 6 d SP
As2 As 0.0000 0.0000 0.23755(3) 0.0143(5) Uani 1 6 d S
As3 As 0.0000 0.0000 0.38119(3) 0.0132(5) Uani 1 6 d S
As4 As 0.0000 0.0000 0.0000 0.0139(7) Uani 1 12 d S

loop_
_atom_site_aniso_label
_atom_site_aniso_U_11
_atom_site_aniso_U_22
_atom_site_aniso_U_33
_atom_site_aniso_U_23
_atom_site_aniso_U_13
_atom_site_aniso_U_12
Nd1 0.0140(4) 0.0140(4) 0.0139(7) 0.000 0.000 0.0070(2)
Nd2 0.0135(4) 0.0135(4) 0.0131(6) 0.000 0.000 0.0068(2)
Nd3 0.0183(5) 0.0183(5) 0.0204(8) 0.000 0.000 0.0091(2)
As1 0.0146(9) 0.0146(9) 0.0119(14) 0.000 0.000 0.0073(5)
As2 0.0140(8) 0.0140(8) 0.0148(13) 0.000 0.000 0.0070(4)
As3 0.0130(8) 0.0130(8) 0.0136(13) 0.000 0.000 0.0065(4)
As4 0.0151(11) 0.0151(11) 0.0115(17) 0.000 0.000 0.0075(5)

loop_
_atom_type_symbol
_atom_type_description
_atom_type_scat_dispersion_real
_atom_type_scat_dispersion_imag
_atom_type_scat_source
Zn Zn 0.2839 1.4301 'International Tables Vol C Tables 4.2.6.8 and 6.1.1.4'
As As 0.0499 2.0058 'International Tables Vol C Tables 4.2.6.8 and 6.1.1.4'
Nd Nd -0.1943 3.0179 'International Tables Vol C Tables 4.2.6.8 and 6.1.1.4'

loop_
_geom_angle_atom_site_label_1
_geom_angle_atom_site_label_2
_geom_angle_atom_site_label_3
_geom_angle
_geom_angle_site_symmetry_1
_geom_angle_site_symmetry_3
As3 Nd1 As3 90.61(6) 13_444 13_554
As3 Nd1 As3 90.61(6) 13_444 13_544
As3 Nd1 As3 90.61(6) 13_554 13_544
As3 Nd1 As2 178.72(6) 13_444 25
As3 Nd1 As2 90.29(4) 13_554 25
As3 Nd1 As2 90.29(4) 13_544 25
As3 Nd1 As2 90.29(4) 13_444 25_445
As3 Nd1 As2 178.72(6) 13_554 25_445
As3 Nd1 As2 90.29(4) 13_544 25_445
As2 Nd1 As2 88.80(6) 25 25_445
As3 Nd1 As2 90.29(4) 13_444 25_455
As3 Nd1 As2 90.29(4) 13_554 25_455
As3 Nd1 As2 178.72(6) 13_544 25_455
As2 Nd1 As2 88.80(6) 25 25_455
As2 Nd1 As2 88.80(6) 25_445 25_455
As4 Nd2 As4 90.08(3) 7 7_445
As4 Nd2 As4 90.08(3) 7 7_455
As4 Nd2 As4 90.08(3) 7_445 7_455
As4 Nd2 As3 179.55(5) 7 31_445
As4 Nd2 As3 90.24(3) 7_445 31_445
As4 Nd2 As3 90.24(3) 7_455 31_445
As4 Nd2 As3 90.24(3) 7 31
As4 Nd2 As3 179.55(5) 7_445 31
As4 Nd2 As3 90.24(3) 7_455 31
As3 Nd2 As3 89.45(6) 31_445 31
As4 Nd2 As3 90.24(3) 7 31_545
As4 Nd2 As3 90.24(3) 7_445 31_545
As4 Nd2 As3 179.55(5) 7_455 31_545
As3 Nd2 As3 89.45(6) 31_445 31_545
As3 Nd2 As3 89.45(6) 31 31_545
As2 Nd3 As2 91.09(6) 31_445 31
As2 Nd3 As2 91.09(6) 31_445 31_545
As2 Nd3 As2 91.09(6) 31 31_545
As2 Nd3 As1 177.96(7) 31_445 7
As2 Nd3 As1 90.34(4) 31 7
As2 Nd3 As1 90.34(4) 31_545 7
As2 Nd3 As1 90.34(4) 31_445 7_445
As2 Nd3 As1 177.96(7) 31 7_445
As2 Nd3 As1 90.34(4) 31_545 7_445
As1 Nd3 As1 88.20(6) 7 7_445
As2 Nd3 As1 90.34(4) 31_445 7_455
As2 Nd3 As1 90.34(4) 31 7_455
As2 Nd3 As1 177.96(7) 31_545 7_455
As1 Nd3 As1 88.20(6) 7 7_455
As1 Nd3 As1 88.20(6) 7_445 7_455
As2 Nd3 Zn1 133.96(3) 31_445 31
As2 Nd3 Zn1 80.84(7) 31 31
As2 Nd3 Zn1 133.96(3) 31_545 31
As1 Nd3 Zn1 44.92(3) 7 31
As1 Nd3 Zn1 97.12(8) 7_445 31
As1 Nd3 Zn1 44.93(3) 7_455 31
As2 Nd3 Zn1 80.84(7) 31_445 31_445
As2 Nd3 Zn1 133.96(3) 31 31_445
As2 Nd3 Zn1 133.96(3) 31_545 31_445
As1 Nd3 Zn1 97.12(8) 7 31_445
As1 Nd3 Zn1 44.92(3) 7_445 31_445
As1 Nd3 Zn1 44.93(3) 7_455 31_445
Zn1 Nd3 Zn1 73.42(9) 31 31_445
As2 Nd3 Zn1 133.96(3) 31_445 31_545
As2 Nd3 Zn1 133.96(3) 31 31_545
As2 Nd3 Zn1 80.84(7) 31_545 31_545
As1 Nd3 Zn1 44.93(3) 7 31_545
As1 Nd3 Zn1 44.93(3) 7_445 31_545
As1 Nd3 Zn1 97.12(8) 7_455 31_545
Zn1 Nd3 Zn1 73.42(9) 31 31_545
Zn1 Nd3 Zn1 73.42(9) 31_445 31_545
Zn2 Zn1 As1 107.11(11) . 25
Zn2 Zn1 As1 107.11(11) . 25_445
As1 Zn1 As1 111.73(10) 25 25_445
Zn2 Zn1 As1 107.11(11) . 25_455
As1 Zn1 As1 111.73(10) 25 25_455
As1 Zn1 As1 111.73(10) 25_445 25_455
Zn2 Zn1 As1 0.000(3) . .
As1 Zn1 As1 107.11(11) 25 .
As1 Zn1 As1 107.11(11) 25_445 .
As1 Zn1 As1 107.11(11) 25_455 .
Zn2 Zn1 Zn2 69.0(9) . 25_445
As1 Zn1 Zn2 123.48(10) 25 25_445
As1 Zn1 Zn2 38.1(8) 25_445 25_445
As1 Zn1 Zn2 123.47(10) 25_455 25_445
As1 Zn1 Zn2 69.0(9) . 25_445
Zn2 Zn1 Zn2 69.0(9) . 25
As1 Zn1 Zn2 38.1(8) 25 25
As1 Zn1 Zn2 123.48(10) 25_445 25
As1 Zn1 Zn2 123.47(11) 25_455 25
As1 Zn1 Zn2 69.0(9) . 25
Zn2 Zn1 Zn2 107.9(9) 25_445 25
Zn2 Zn1 Zn2 69.0(9) . 25_455
As1 Zn1 Zn2 123.47(11) 25 25_455
As1 Zn1 Zn2 123.47(10) 25_445 25_455
As1 Zn1 Zn2 38.1(8) 25_455 25_455
As1 Zn1 Zn2 69.0(9) . 25_455
Zn2 Zn1 Zn2 107.9(9) 25_445 25_455
Zn2 Zn1 Zn2 107.9(9) 25 25_455
Zn2 Zn1 Zn1 53.34(14) . 25_445
As1 Zn1 Zn1 123.99(7) 25 25_445
As1 Zn1 Zn1 53.77(7) 25_445 25_445
As1 Zn1 Zn1 123.99(7) 25_455 25_445
As1 Zn1 Zn1 53.34(14) . 25_445
Zn2 Zn1 Zn1 15.7(8) 25_445 25_445
Zn2 Zn1 Zn1 99.2(7) 25 25_445
Zn2 Zn1 Zn1 99.2(7) 25_455 25_445
Zn2 Zn1 Zn1 53.34(14) . 25
As1 Zn1 Zn1 53.77(7) 25 25
As1 Zn1 Zn1 123.99(7) 25_445 25
As1 Zn1 Zn1 123.99(7) 25_455 25
As1 Zn1 Zn1 53.34(14) . 25
Zn2 Zn1 Zn1 99.2(7) 25_445 25
Zn2 Zn1 Zn1 15.7(8) 25 25
Zn2 Zn1 Zn1 99.2(7) 25_455 25
Zn1 Zn1 Zn1 88.0(2) 25_445 25
Zn2 Zn1 Zn1 53.34(14) . 25_455
As1 Zn1 Zn1 123.99(7) 25 25_455
As1 Zn1 Zn1 123.99(7) 25_445 25_455
As1 Zn1 Zn1 53.77(7) 25_455 25_455
As1 Zn1 Zn1 53.34(14) . 25_455
Zn2 Zn1 Zn1 99.2(7) 25_445 25_455
Zn2 Zn1 Zn1 99.2(7) 25 25_455
Zn2 Zn1 Zn1 15.7(8) 25_455 25_455
Zn1 Zn1 Zn1 88.0(2) 25_445 25_455
Zn1 Zn1 Zn1 88.0(2) 25 25_455
Zn2 Zn1 Nd3 136.35(6) . 31
As1 Zn1 Nd3 57.13(7) 25 31
As1 Zn1 Nd3 116.54(16) 25_445 31
As1 Zn1 Nd3 57.13(7) 25_455 31
As1 Zn1 Nd3 136.35(5) . 31
Zn2 Zn1 Nd3 154.7(9) 25_445 31
Zn2 Zn1 Nd3 86.4(7) 25 31
Zn2 Zn1 Nd3 86.4(7) 25_455 31
Zn1 Zn1 Nd3 170.31(19) 25_445 31
Zn1 Zn1 Nd3 98.93(8) 25 31
Zn1 Zn1 Nd3 98.93(8) 25_455 31
Zn1 Zn2 As1 180.0 . .
Zn1 Zn2 Zn2 91.4(19) . 25_445
As1 Zn2 Zn2 88.6(19) . 25_445
Zn1 Zn2 Zn2 91.4(19) . 25
As1 Zn2 Zn2 88.6(19) . 25
Zn2 Zn2 Zn2 119.94(17) 25_445 25
Zn1 Zn2 Zn2 91.4(19) . 25_455
As1 Zn2 Zn2 88.6(19) . 25_455
Zn2 Zn2 Zn2 119.94(17) 25_445 25_455
Zn2 Zn2 Zn2 119.94(18) 25 25_455
Zn1 Zn2 Zn1 111.0(9) . 25_445
As1 Zn2 Zn1 69.0(9) . 25_445
Zn2 Zn2 Zn1 19.6(11) 25_445 25_445
Zn2 Zn2 Zn1 117.3(10) 25 25_445
Zn2 Zn2 Zn1 117.3(10) 25_455 25_445
Zn1 Zn2 Zn1 111.0(9) . 25
As1 Zn2 Zn1 69.0(9) . 25
Zn2 Zn2 Zn1 117.3(10) 25_445 25
Zn2 Zn2 Zn1 19.6(11) 25 25
Zn2 Zn2 Zn1 117.3(10) 25_455 25
Zn1 Zn2 Zn1 107.9(9) 25_445 25
Zn1 Zn2 Zn1 111.0(9) . 25_455
As1 Zn2 Zn1 69.0(9) . 25_455
Zn2 Zn2 Zn1 117.3(10) 25_445 25_455
Zn2 Zn2 Zn1 117.3(10) 25 25_455
Zn2 Zn2 Zn1 19.6(11) 25_455 25_455
Zn1 Zn2 Zn1 107.9(9) 25_445 25_455
Zn1 Zn2 Zn1 107.9(9) 25 25_455
Zn1 Zn2 As1 56.3(7) . 25
As1 Zn2 As1 123.7(7) . 25
Zn2 Zn2 As1 115.4(14) 25_445 25
Zn2 Zn2 As1 35.1(13) 25 25
Zn2 Zn2 As1 115.4(14) 25_455 25
Zn1 Zn2 As1 126.0(4) 25_445 25
Zn1 Zn2 As1 54.8(2) 25 25
Zn1 Zn2 As1 126.0(4) 25_455 25
Zn1 Zn2 As1 56.3(7) . 25_445
As1 Zn2 As1 123.7(7) . 25_445
Zn2 Zn2 As1 35.1(13) 25_445 25_445
Zn2 Zn2 As1 115.4(14) 25 25_445
Zn2 Zn2 As1 115.4(13) 25_455 25_445
Zn1 Zn2 As1 54.8(2) 25_445 25_445
Zn1 Zn2 As1 126.0(4) 25 25_445
Zn1 Zn2 As1 126.0(4) 25_455 25_445
As1 Zn2 As1 92.1(9) 25 25_445
Zn1 Zn2 As1 56.3(7) . 25_455
As1 Zn2 As1 123.7(7) . 25_455
Zn2 Zn2 As1 115.4(14) 25_445 25_455
Zn2 Zn2 As1 115.4(14) 25 25_455
Zn2 Zn2 As1 35.1(13) 25_455 25_455
Zn1 Zn2 As1 126.0(4) 25_445 25_455
Zn1 Zn2 As1 126.0(4) 25 25_455
Zn1 Zn2 As1 54.8(2) 25_455 25_455
As1 Zn2 As1 92.1(9) 25 25_455
As1 Zn2 As1 92.1(9) 25_445 25_455
Zn2 As1 Zn1 72.89(11) . 25
Zn2 As1 Zn1 72.89(11) . 25_445
Zn1 As1 Zn1 111.73(10) 25 25_445
Zn2 As1 Zn1 72.89(11) . 25_455
Zn1 As1 Zn1 111.73(10) 25 25_455
Zn1 As1 Zn1 111.73(10) 25_445 25_455
Zn2 As1 Zn1 0.000(2) . .
Zn1 As1 Zn1 72.89(11) 25 .
Zn1 As1 Zn1 72.89(11) 25_445 .
Zn1 As1 Zn1 72.89(11) 25_455 .
Zn2 As1 Zn2 56.3(7) . 25
Zn1 As1 Zn2 16.6(6) 25 25
Zn1 As1 Zn2 103.5(4) 25_445 25
Zn1 As1 Zn2 103.5(4) 25_455 25
Zn1 As1 Zn2 56.3(7) . 25
Zn2 As1 Zn2 56.3(7) . 25_445
Zn1 As1 Zn2 103.5(4) 25 25_445
Zn1 As1 Zn2 16.6(6) 25_445 25_445
Zn1 As1 Zn2 103.5(4) 25_455 25_445
Zn1 As1 Zn2 56.3(7) . 25_445
Zn2 As1 Zn2 92.1(9) 25 25_445
Zn2 As1 Zn2 56.3(7) . 25_455
Zn1 As1 Zn2 103.5(4) 25 25_455
Zn1 As1 Zn2 103.5(4) 25_445 25_455
Zn1 As1 Zn2 16.6(6) 25_455 25_455
Zn1 As1 Zn2 56.3(7) . 25_455
Zn2 As1 Zn2 92.1(9) 25 25_455
Zn2 As1 Zn2 92.1(9) 25_445 25_455
Zn2 As1 Nd3 126.53(5) . 13_444
Zn1 As1 Nd3 160.58(14) 25 13_444
Zn1 As1 Nd3 77.94(7) 25_445 13_444
Zn1 As1 Nd3 77.94(7) 25_455 13_444
Zn1 As1 Nd3 126.53(5) . 13_444
Zn2 As1 Nd3 177.2(7) 25 13_444
Zn2 As1 Nd3 89.8(5) 25_445 13_444
Zn2 As1 Nd3 89.8(5) 25_455 13_444
Zn2 As1 Nd3 126.53(4) . 13_554
Zn1 As1 Nd3 77.94(7) 25 13_554
Zn1 As1 Nd3 160.58(14) 25_445 13_554
Zn1 As1 Nd3 77.94(7) 25_455 13_554
Zn1 As1 Nd3 126.53(4) . 13_554
Zn2 As1 Nd3 89.8(5) 25 13_554
Zn2 As1 Nd3 177.2(7) 25_445 13_554
Zn2 As1 Nd3 89.8(5) 25_455 13_554
Nd3 As1 Nd3 88.20(6) 13_444 13_554
Zn2 As1 Nd3 126.53(5) . 13_544
Zn1 As1 Nd3 77.94(7) 25 13_544
Zn1 As1 Nd3 77.94(7) 25_445 13_544
Zn1 As1 Nd3 160.58(14) 25_455 13_544
Zn1 As1 Nd3 126.53(5) . 13_544
Zn2 As1 Nd3 89.8(5) 25 13_544
Zn2 As1 Nd3 89.8(5) 25_445 13_544
Zn2 As1 Nd3 177.2(7) 25_455 13_544
Nd3 As1 Nd3 88.20(6) 13_444 13_544
Nd3 As1 Nd3 88.20(6) 13_554 13_544
Nd3 As2 Nd3 91.09(6) 31_445 31
Nd3 As2 Nd3 91.09(6) 31_445 31_545
Nd3 As2 Nd3 91.09(6) 31 31_545
Nd3 As2 Nd1 178.37(8) 31_445 25
Nd3 As2 Nd1 90.05(3) 31 25
Nd3 As2 Nd1 90.05(3) 31_545 25
Nd3 As2 Nd1 90.05(3) 31_445 25_445
Nd3 As2 Nd1 178.37(8) 31 25_445
Nd3 As2 Nd1 90.05(3) 31_545 25_445
Nd1 As2 Nd1 88.79(6) 25 25_445
Nd3 As2 Nd1 90.05(3) 31_445 25_455
Nd3 As2 Nd1 90.05(3) 31 25_455
Nd3 As2 Nd1 178.37(8) 31_545 25_455
Nd1 As2 Nd1 88.79(6) 25 25_455
Nd1 As2 Nd1 88.79(6) 25_445 25_455
Nd1 As3 Nd1 90.61(6) 7 7_445
Nd1 As3 Nd1 90.61(6) 7 7_455
Nd1 As3 Nd1 90.61(6) 7_445 7_455
Nd1 As3 Nd2 179.18(7) 7 31_445
Nd1 As3 Nd2 89.96(3) 7_445 31_445
Nd1 As3 Nd2 89.96(3) 7_455 31_445
Nd1 As3 Nd2 89.96(3) 7 31
Nd1 As3 Nd2 179.18(7) 7_445 31
Nd1 As3 Nd2 89.96(3) 7_455 31
Nd2 As3 Nd2 89.46(6) 31_445 31
Nd1 As3 Nd2 89.96(3) 7 31_545
Nd1 As3 Nd2 89.96(3) 7_445 31_545
Nd1 As3 Nd2 179.18(7) 7_455 31_545
Nd2 As3 Nd2 89.45(6) 31_445 31_545
Nd2 As3 Nd2 89.45(6) 31 31_545
Nd2 As4 Nd2 180.00(4) 25 13_444
Nd2 As4 Nd2 90.07(3) 25 25_445
Nd2 As4 Nd2 89.93(3) 13_444 25_445
Nd2 As4 Nd2 89.93(3) 25 13_554
Nd2 As4 Nd2 90.07(3) 13_444 13_554
Nd2 As4 Nd2 180.00(4) 25_445 13_554
Nd2 As4 Nd2 89.93(3) 25 13_544
Nd2 As4 Nd2 90.07(3) 13_444 13_544
Nd2 As4 Nd2 89.93(3) 25_445 13_544
Nd2 As4 Nd2 90.07(3) 13_554 13_544
Nd2 As4 Nd2 90.07(3) 25 25_455
Nd2 As4 Nd2 89.93(3) 13_444 25_455
Nd2 As4 Nd2 90.07(3) 25_445 25_455
Nd2 As4 Nd2 89.93(3) 13_554 25_455
Nd2 As4 Nd2 180.00(4) 13_544 25_455

loop_
_geom_bond_atom_site_label_1
_geom_bond_atom_site_label_2
_geom_bond_distance
_geom_bond_site_symmetry_2
Nd1 As3 2.9740(16) 13_444
Nd1 As3 2.9740(16) 13_554
Nd1 As3 2.9740(16) 13_544
Nd1 As2 3.0217(17) 25
Nd1 As2 3.0217(17) 25_445
Nd1 As2 3.0217(17) 25_455
Nd2 As4 2.9878(10) 7
Nd2 As4 2.9878(10) 7_445
Nd2 As4 2.9878(10) 7_455
Nd2 As3 3.0044(16) 31_445
Nd2 As3 3.0044(16) 31
Nd2 As3 3.0044(16) 31_545
Nd3 As2 2.9618(17) 31_445
Nd3 As2 2.9618(17) 31
Nd3 As2 2.9618(17) 31_545
Nd3 As1 3.0380(19) 7
Nd3 As1 3.0380(18) 7_445
Nd3 As1 3.0380(19) 7_455
Nd3 Zn1 3.537(4) 31
Nd3 Zn1 3.537(4) 31_445
Nd3 Zn1 3.537(4) 31_545
Zn1 Zn2 0.88(4) .
Zn1 As1 2.5542(17) 25
Zn1 As1 2.5542(17) 25_445
Zn1 As1 2.5543(17) 25_455
Zn1 As1 2.568(5) .
Zn1 Zn2 2.615(15) 25_445
Zn1 Zn2 2.615(15) 25
Zn1 Zn2 2.615(15) 25_455
Zn1 Zn1 3.043(6) 25_445
Zn1 Zn1 3.043(6) 25
Zn1 Zn1 3.043(6) 25_455
Zn1 Nd3 3.537(4) 31
Zn2 As1 1.69(4) .
Zn2 Zn2 2.442(2) 25_445
Zn2 Zn2 2.442(2) 25
Zn2 Zn2 2.442(2) 25_455
Zn2 Zn1 2.615(15) 25_445
Zn2 Zn1 2.615(15) 25
Zn2 Zn1 2.615(15) 25_455
Zn2 As1 2.94(2) 25
Zn2 As1 2.94(2) 25_445
Zn2 As1 2.94(2) 25_455
As1 Zn1 2.5543(17) 25
As1 Zn1 2.5543(17) 25_445
As1 Zn1 2.5543(17) 25_455
As1 Zn2 2.94(2) 25
As1 Zn2 2.94(2) 25_445
As1 Zn2 2.94(2) 25_455
As1 Nd3 3.0379(18) 13_444
As1 Nd3 3.0379(18) 13_554
As1 Nd3 3.0379(18) 13_544
As2 Nd3 2.9618(17) 31_445
As2 Nd3 2.9618(17) 31
As2 Nd3 2.9618(17) 31_545
As2 Nd1 3.0219(17) 25
As2 Nd1 3.0219(17) 25_445
As2 Nd1 3.0220(17) 25_455
As3 Nd1 2.9740(16) 7
As3 Nd1 2.9740(16) 7_445
As3 Nd1 2.9740(16) 7_455
As3 Nd2 3.0042(16) 31_445
As3 Nd2 3.0042(16) 31
As3 Nd2 3.0042(16) 31_545
As4 Nd2 2.9879(10) 25
As4 Nd2 2.9879(10) 13_444
As4 Nd2 2.9879(10) 25_445
As4 Nd2 2.9879(10) 13_554
As4 Nd2 2.9879(10) 13_544
As4 Nd2 2.9879(10) 25_455
